data_9002240
loop_
_publ_author_name
'Bonazzi, P.'
'Bindi, L.'

_publ_section_title
;
 Structural adjustments induced by heat treatment in ilvaite
 Sample: RM at T = 625 deg C
;
_journal_name_full 'American Mineralogist'
_journal_page_first 1604
_journal_page_last 1612
_journal_volume 84
_journal_year 1999
_chemical_formula_sum 'Al0.08 Ca Fe2.81 Mg0.06 Mn0.05 O9 Si2'
_chemical_name_mineral Ilvaite
_space_group_IT_number 62
_symmetry_space_group_name_Hall '-P 2c 2n'
_symmetry_space_group_name_H-M 'P n a m'
_cell_angle_alpha 90
_cell_angle_beta 90
_cell_angle_gamma 90
_cell_length_a 13.007
_cell_length_b 8.805
_cell_length_c 5.844
_cell_formula_units_Z 4
_cell_volume 669.294
_database_code_amcsd 0002324
_diffrn_ambient_temperature 898.15
_exptl_crystal_density_diffrn 4.005
_cod_original_formula_sum 'Ca Fe2.81 Mg.06 Al.08 Mn.05 Si2 O9'
_cod_database_code 9002240

loop_
_space_group_symop_operation_xyz
x,y,z
x,y,1/2-z
-x,-y,1/2+z
1/2-x,1/2+y,1/2+z
1/2+x,1/2-y,1/2-z
1/2+x,1/2-y,z
1/2-x,1/2+y,-z
-x,-y,-z

loop_
_atom_site_label
_atom_site_fract_x
_atom_site_fract_y
_atom_site_fract_z
_atom_site_occupancy
_atom_site_U_iso_or_equiv
Ca 0.81461 0.37226 0.75000 1.00000 0.00996
Fe1 0.88925 0.05298 0.00143 0.93000 0.00840
Mg1 0.88925 0.05298 0.00143 0.03000 0.00840
Al1 0.88925 0.05298 0.00143 0.04000 0.00840
Fe2 0.93739 0.73945 0.25000 0.95000 0.00859
Mn2 0.93739 0.73945 0.25000 0.05000 0.00859
Si1 0.96180 0.36767 0.25000 1.00000 0.00661
Si2 0.68167 0.22961 0.25000 1.00000 0.00658
O1 0.01293 0.02673 0.75000 1.00000 0.01315
O2 0.93843 0.27132 0.01651 1.00000 0.00963
O3 0.77989 0.11128 0.25000 1.00000 0.00862
O4 0.67217 0.33186 0.01774 1.00000 0.00924
O5 0.58696 0.10293 0.25000 1.00000 0.00962
O6 0.59906 0.02465 0.75000 1.00000 0.01432
O7 0.80173 0.11110 0.75000 1.00000 0.01189

loop_
_cod_related_entry_id
_cod_related_entry_database
_cod_related_entry_code
1 AMCSD 0002324
